data_2206947
loop_
_publ_author_name
'Hai-Tang Li'
'Rui Sun'
'He-Ping Shi'
'Shu-Ping Huang'

_publ_section_title
;
 2-(2-Ammoniophenylamino)ethanaminium hexachlorostannate(IV)
 monohydrate
;
_journal_coeditor_code FL6183
_journal_issue 10
_journal_name_full 'Acta Crystallographica Section E'
_journal_page_first m2088
_journal_page_last m2089
_journal_paper_doi 10.1107/S1600536805029454
_journal_volume 61
_journal_year 2005
_chemical_formula_iupac '(C8 H15 N3) [Sn Cl6], H2 O'
_chemical_formula_moiety 'C8 H17 Cl6 N3 O Sn'
_chemical_formula_sum 'C8 H17 Cl6 N3 O Sn'
_chemical_formula_weight 502.64
_chemical_name_systematic
;
2-(2-Ammoniophenylamino)ethanaminium hexachlorostannate(IV) monohydrate
;
_space_group_IT_number 14
_symmetry_cell_setting monoclinic
_symmetry_space_group_name_Hall '-P 2yn'
_symmetry_space_group_name_H-M 'P 1 21/n 1'
_atom_sites_solution_hydrogens geom
_atom_sites_solution_primary direct
_atom_sites_solution_secondary difmap
_cell_angle_alpha 90.00
_cell_angle_beta 92.985(3)
_cell_angle_gamma 90.00
_cell_formula_units_Z 4
_cell_length_a 7.2640(17)
_cell_length_b 22.960(6)
_cell_length_c 10.270(2)
_cell_measurement_reflns_used 3683
_cell_measurement_temperature 293(2)
_cell_measurement_theta_max 26.791
_cell_measurement_theta_min 2.945
_cell_volume 1710.5(7)
_computing_cell_refinement 'SAINT (Bruker, 1998)'
_computing_data_collection 'SMART (Bruker, 1998)'
_computing_data_reduction SAINT
_computing_molecular_graphics 'SHELXTL (Bruker, 1998)'
_computing_publication_material SHELXTL
_computing_structure_refinement 'SHELXL97 (Sheldrick, 1997)'
_computing_structure_solution 'SHELXS97 (Sheldrick, 1997)'
_diffrn_ambient_temperature 293(2)
_diffrn_detector_area_resol_mean '100x100 microns'
_diffrn_measured_fraction_theta_full 0.998
_diffrn_measured_fraction_theta_max 0.998
_diffrn_measurement_device_type 'Bruker APEX CCD area-detector'
_diffrn_measurement_method \w
_diffrn_radiation_monochromator graphite
_diffrn_radiation_source 'oil  sealed '
_diffrn_radiation_type MoK\a
_diffrn_radiation_wavelength 0.71073
_diffrn_reflns_av_R_equivalents 0.0246
_diffrn_reflns_av_sigmaI/netI 0.0343
_diffrn_reflns_limit_h_max 7
_diffrn_reflns_limit_h_min -8
_diffrn_reflns_limit_k_max 13
_diffrn_reflns_limit_k_min -27
_diffrn_reflns_limit_l_max 11
_diffrn_reflns_limit_l_min -12
_diffrn_reflns_number 6951
_diffrn_reflns_theta_full 25.00
_diffrn_reflns_theta_max 25.00
_diffrn_reflns_theta_min 1.77
_diffrn_standards_interval_count no
_diffrn_standards_interval_time 'no standards in IP'
_diffrn_standards_number no
_exptl_absorpt_coefficient_mu 2.425
_exptl_absorpt_correction_T_max 0.6426
_exptl_absorpt_correction_T_min 0.5298
_exptl_absorpt_correction_type multi-scan
_exptl_absorpt_process_details '(SADABS; Sheldrick, 1996)'
_exptl_crystal_colour orange
_exptl_crystal_density_diffrn 1.952
_exptl_crystal_density_method 'not measured'
_exptl_crystal_description block
_exptl_crystal_F_000 984
_exptl_crystal_size_max 0.3
_exptl_crystal_size_mid 0.2
_exptl_crystal_size_min 0.2
_refine_diff_density_max 0.547
_refine_diff_density_min -0.435
_refine_ls_extinction_method none
_refine_ls_goodness_of_fit_ref 1.072
_refine_ls_hydrogen_treatment mixed
_refine_ls_matrix_type full
_refine_ls_number_parameters 186
_refine_ls_number_reflns 3011
_refine_ls_number_restraints 3
_refine_ls_restrained_S_all 1.072
_refine_ls_R_factor_all 0.0408
_refine_ls_R_factor_gt 0.0341
_refine_ls_shift/su_max 0.000
_refine_ls_shift/su_mean 0.000
_refine_ls_structure_factor_coef Fsqd
_refine_ls_weighting_details 'calc w = 1/[\s^2^(Fo^2^)+(0.032P)^2^+0.2954P] where P = (Fo^2^+2Fc^2^)/3'
_refine_ls_weighting_scheme calc
_refine_ls_wR_factor_gt 0.0688
_refine_ls_wR_factor_ref 0.0714
_reflns_number_gt 2653
_reflns_number_total 3011
_reflns_threshold_expression I>2\sa(I)
_cod_data_source_file fl6183.cif
_cod_data_source_block I
_cod_original_cell_volume 1710.6(7)
_cod_original_sg_symbol_H-M 'P 21/n'
_cod_database_code 2206947
_cod_database_fobs_code 2206947

loop_
_symmetry_equiv_pos_as_xyz
'x, y, z'
'-x+1/2, y+1/2, -z+1/2'
'-x, -y, -z'
'x-1/2, -y-1/2, z-1/2'

loop_
_atom_site_label
_atom_site_fract_x
_atom_site_fract_y
_atom_site_fract_z
_atom_site_U_iso_or_equiv
_atom_site_adp_type
_atom_site_calc_flag
_atom_site_refinement_flags
_atom_site_occupancy
_atom_site_type_symbol
Sn1 0.14151(3) 0.163024(12) 0.49889(2) 0.03063(10) Uani d . 1 Sn
Cl1 -0.08768(15) 0.13723(6) 0.65369(11) 0.0503(3) Uani d . 1 Cl
Cl2 0.38639(14) 0.14116(5) 0.66354(10) 0.0433(3) Uani d . 1 Cl
Cl3 0.14721(16) 0.06123(5) 0.43106(11) 0.0495(3) Uani d . 1 Cl
Cl4 0.37904(14) 0.18596(6) 0.34964(10) 0.0465(3) Uani d . 1 Cl
Cl5 -0.09794(14) 0.18384(5) 0.33500(10) 0.0471(3) Uani d . 1 Cl
Cl6 0.13422(17) 0.26272(5) 0.57130(11) 0.0526(3) Uani d . 1 Cl
O1 0.8820(6) 0.5558(2) 0.0714(4) 0.0867(13) Uani d D 1 O
N1 0.6904(5) 0.49120(16) 0.2427(3) 0.0517(10) Uani d . 1 N
H1A 0.5698 0.4922 0.2227 0.078 Uiso calc R 1 H
H1B 0.7320 0.4551 0.2322 0.078 Uiso calc R 1 H
H1C 0.7481 0.5153 0.1906 0.078 Uiso calc R 1 H
N2 0.6800(5) 0.40960(16) 0.4421(3) 0.0411(9) Uani d D 1 N
N3 0.6453(5) 0.25960(15) 0.5761(3) 0.0473(9) Uani d . 1 N
H3A 0.7613 0.2546 0.6062 0.071 Uiso calc R 1 H
H3B 0.6039 0.2269 0.5386 0.071 Uiso calc R 1 H
H3C 0.5755 0.2687 0.6418 0.071 Uiso calc R 1 H
C1 0.7692(6) 0.5666(2) 0.4064(5) 0.0489(12) Uani d . 1 C
H1 0.7714 0.5938 0.3395 0.059 Uiso calc R 1 H
C2 0.7257(5) 0.50921(18) 0.3791(4) 0.0352(9) Uani d . 1 C
C3 0.7217(5) 0.46645(17) 0.4746(4) 0.0331(9) Uani d . 1 C
C4 0.7645(5) 0.48447(19) 0.6024(4) 0.0398(10) Uani d . 1 C
H4 0.7636 0.4574 0.6696 0.048 Uiso calc R 1 H
C5 0.8079(6) 0.5415(2) 0.6308(5) 0.0476(12) Uani d . 1 C
H5 0.8368 0.5522 0.7168 0.057 Uiso calc R 1 H
C6 0.8093(6) 0.5831(2) 0.5337(5) 0.0532(12) Uani d . 1 C
H6 0.8370 0.6217 0.5540 0.064 Uiso calc R 1 H
C7 0.6870(6) 0.36435(19) 0.5402(4) 0.0435(11) Uani d . 1 C
H7A 0.6017 0.3734 0.6069 0.052 Uiso calc R 1 H
H7B 0.8101 0.3622 0.5812 0.052 Uiso calc R 1 H
C8 0.6373(7) 0.3075(2) 0.4786(4) 0.0491(12) Uani d . 1 C
H8A 0.7216 0.2991 0.4108 0.059 Uiso calc R 1 H
H8B 0.5138 0.3099 0.4382 0.059 Uiso calc R 1 H
H2 0.596(5) 0.402(3) 0.382(4) 0.09(2) Uiso d D 1 H
H10 0.962(5) 0.5201(12) 0.101(4) 0.048(13) Uiso d D 1 H
H9 0.967(11) 0.591(3) 0.096(8) 0.24(5) Uiso d D 1 H

loop_
_atom_site_aniso_label
_atom_site_aniso_U_11
_atom_site_aniso_U_22
_atom_site_aniso_U_33
_atom_site_aniso_U_12
_atom_site_aniso_U_13
_atom_site_aniso_U_23
Sn1 0.02967(16) 0.03594(18) 0.02606(16) -0.00128(13) -0.00050(11) 0.00046(12)
Cl1 0.0405(6) 0.0688(8) 0.0425(6) -0.0024(6) 0.0105(5) 0.0101(6)
Cl2 0.0374(6) 0.0548(7) 0.0368(6) -0.0005(5) -0.0069(4) 0.0085(5)
Cl3 0.0582(7) 0.0381(6) 0.0517(7) -0.0026(6) -0.0031(5) -0.0067(5)
Cl4 0.0405(6) 0.0660(8) 0.0334(6) -0.0103(6) 0.0059(4) 0.0026(5)
Cl5 0.0413(6) 0.0604(7) 0.0382(6) 0.0041(6) -0.0108(5) 0.0017(5)
Cl6 0.0617(7) 0.0399(7) 0.0553(7) 0.0013(6) -0.0052(6) -0.0105(6)
O1 0.086(3) 0.077(3) 0.098(3) -0.024(3) 0.020(2) 0.012(3)
N1 0.065(3) 0.047(2) 0.042(2) 0.000(2) -0.0023(18) 0.0123(19)
N2 0.052(2) 0.037(2) 0.034(2) -0.0068(18) -0.0039(17) 0.0039(17)
N3 0.054(2) 0.033(2) 0.054(2) -0.0055(18) -0.0024(18) 0.0001(18)
C1 0.046(3) 0.040(3) 0.061(3) 0.008(2) 0.006(2) 0.007(2)
C2 0.031(2) 0.039(3) 0.035(2) 0.0026(19) 0.0024(17) -0.0004(19)
C3 0.033(2) 0.032(2) 0.035(2) 0.0049(18) 0.0047(17) 0.0010(19)
C4 0.039(2) 0.042(3) 0.038(2) 0.003(2) 0.0030(18) -0.001(2)
C5 0.042(3) 0.048(3) 0.052(3) 0.005(2) -0.001(2) -0.014(2)
C6 0.050(3) 0.034(3) 0.076(4) 0.003(2) 0.007(3) -0.008(3)
C7 0.057(3) 0.038(3) 0.036(2) -0.003(2) 0.000(2) 0.005(2)
C8 0.064(3) 0.040(3) 0.043(3) -0.003(2) -0.003(2) 0.002(2)

loop_
_atom_type_symbol
_atom_type_description
_atom_type_scat_dispersion_real
_atom_type_scat_dispersion_imag
_atom_type_scat_source
C C 0.0033 0.0016 'International Tables Vol C Tables 4.2.6.8 and 6.1.1.4'
H H 0.0000 0.0000 'International Tables Vol C Tables 4.2.6.8 and 6.1.1.4'
N N 0.0061 0.0033 'International Tables Vol C Tables 4.2.6.8 and 6.1.1.4'
Cl Cl 0.1484 0.1585 'International Tables Vol C Tables 4.2.6.8 and 6.1.1.4'
O O 0.0106 0.0060 'International Tables Vol C Tables 4.2.6.8 and 6.1.1.4'
Sn Sn -0.6537 1.4246 'International Tables Vol C Tables 4.2.6.8 and 6.1.1.4'

loop_
_geom_angle_atom_site_label_1
_geom_angle_atom_site_label_2
_geom_angle_atom_site_label_3
_geom_angle
_geom_angle_publ_flag
Cl5 Sn1 Cl6 90.03(4) y
Cl5 Sn1 Cl4 91.54(4) y
Cl6 Sn1 Cl4 90.95(4) y
Cl5 Sn1 Cl1 90.64(4) y
Cl6 Sn1 Cl1 90.15(4) y
Cl4 Sn1 Cl1 177.55(4) y
Cl5 Sn1 Cl3 90.74(4) y
Cl6 Sn1 Cl3 178.55(4) y
Cl4 Sn1 Cl3 90.25(4) y
Cl1 Sn1 Cl3 88.61(4) y
Cl5 Sn1 Cl2 179.34(4) y
Cl6 Sn1 Cl2 90.49(4) y
Cl4 Sn1 Cl2 88.04(4) y
Cl1 Sn1 Cl2 89.77(4) y
Cl3 Sn1 Cl2 88.75(4) y
H10 O1 H9 103(6) ?
C2 N1 H1A 109.5 ?
C2 N1 H1B 109.5 ?
H1A N1 H1B 109.5 ?
C2 N1 H1C 109.5 ?
H1A N1 H1C 109.5 ?
H1B N1 H1C 109.5 ?
C3 N2 C7 120.8(3) y
C3 N2 H2 120(4) ?
C7 N2 H2 111(4) ?
C8 N3 H3A 109.5 ?
C8 N3 H3B 109.5 ?
H3A N3 H3B 109.5 ?
C8 N3 H3C 109.5 ?
H3A N3 H3C 109.5 ?
H3B N3 H3C 109.5 ?
C6 C1 C2 119.4(4) ?
C6 C1 H1 120.3 ?
C2 C1 H1 120.3 ?
C1 C2 C3 122.9(4) ?
C1 C2 N1 119.3(4) ?
C3 C2 N1 117.7(4) ?
N2 C3 C2 120.7(4) ?
N2 C3 C4 123.0(4) ?
C2 C3 C4 116.3(4) ?
C5 C4 C3 121.3(4) ?
C5 C4 H4 119.3 ?
C3 C4 H4 119.3 ?
C4 C5 C6 121.0(4) ?
C4 C5 H5 119.5 ?
C6 C5 H5 119.5 ?
C1 C6 C5 119.1(5) ?
C1 C6 H6 120.5 ?
C5 C6 H6 120.5 ?
N2 C7 C8 109.6(3) ?
N2 C7 H7A 109.8 ?
C8 C7 H7A 109.8 ?
N2 C7 H7B 109.8 ?
C8 C7 H7B 109.8 ?
H7A C7 H7B 108.2 ?
C7 C8 N3 111.3(3) ?
C7 C8 H8A 109.4 ?
N3 C8 H8A 109.4 ?
C7 C8 H8B 109.4 ?
N3 C8 H8B 109.4 ?
H8A C8 H8B 108.0 ?

loop_
_geom_bond_atom_site_label_1
_geom_bond_atom_site_label_2
_geom_bond_distance
_geom_bond_publ_flag
Sn1 Cl5 2.4046(11) y
Sn1 Cl6 2.4082(13) y
Sn1 Cl4 2.4247(11) y
Sn1 Cl1 2.4343(11) y
Sn1 Cl3 2.4398(13) y
Sn1 Cl2 2.4418(11) y
O1 H10 1.041(10) y
O1 H9 1.046(10) y
N1 C2 1.470(5) ?
N1 H1A 0.8900 ?
N1 H1B 0.8900 ?
N1 H1C 0.8900 ?
N2 C3 1.377(5) ?
N2 C7 1.446(5) ?
N2 H2 0.862(10) y
N3 C8 1.487(5) ?
N3 H3A 0.8900 ?
N3 H3B 0.8900 ?
N3 H3C 0.8900 ?
C1 C6 1.378(6) ?
C1 C2 1.380(6) ?
C1 H1 0.9300 ?
C2 C3 1.389(5) ?
C3 C4 1.395(5) ?
C4 C5 1.375(6) ?
C4 H4 0.9300 ?
C5 C6 1.381(6) ?
C5 H5 0.9300 ?
C6 H6 0.9300 ?
C7 C8 1.486(6) ?
C7 H7A 0.9700 ?
C7 H7B 0.9700 ?
C8 H8A 0.9700 ?
C8 H8B 0.9700 ?

loop_
_geom_torsion_atom_site_label_1
_geom_torsion_atom_site_label_2
_geom_torsion_atom_site_label_3
_geom_torsion_atom_site_label_4
_geom_torsion
_geom_torsion_publ_flag
C6 C1 C2 C3 -0.6(6) ?
C6 C1 C2 N1 -177.5(4) ?
C7 N2 C3 C2 176.1(4) y
C7 N2 C3 C4 -3.0(6) y
C1 C2 C3 N2 -179.1(4) y
N1 C2 C3 N2 -2.1(6) y
C1 C2 C3 C4 0.0(6) ?
N1 C2 C3 C4 177.0(3) ?
N2 C3 C4 C5 179.1(4) y
C2 C3 C4 C5 0.0(6) ?
C3 C4 C5 C6 0.5(6) ?
C2 C1 C6 C5 1.0(7) ?
C4 C5 C6 C1 -1.0(7) ?
C3 N2 C7 C8 -179.6(4) ?
N2 C7 C8 N3 179.3(4) y
